data_1100188
loop_
_publ_author_name
'Bach, Thorsten'
'Bergmann, Hermann'
'Grosch, Benjamin'
'Harms, Klaus'
'Herdtweck, Eberhardt'

_publ_section_title
;
 Synthesis of Enantiomerically Pure
 1,5,7-Trimethyl-3-azabicyclo[3.3.1]nonan-2-ones
 as Chiral Host Compounds for Enantioselective Photochemical
 Reactions in Solution
;
_journal_coden_ASTM SYNTBF
_journal_issue 9
_journal_name_full Synthesis
_journal_page_first 1395
_journal_page_last 1405
_journal_paper_doi 10.1055/s-2001-15231
_journal_volume 2001
_journal_year 2001
_chemical_formula_moiety 'C22 H24 N2 O2'
_chemical_formula_sum 'C22 H24 N2 O2'
_chemical_melting_point 565.15
_chemical_name_systematic
;
rac-1,5,7-Trimethyl-7-(1'-oxa-3'-azacyclopenta(b)naphthalen-2'-yl)-3-azabicyclo(3.3.1)nonan-2-one
;
_space_group_IT_number 14
_symmetry_cell_setting monoclinic
_symmetry_space_group_name_Hall '-P 2ybc'
_symmetry_space_group_name_H-M 'P 1 21/c 1'
_cell_angle_alpha 90
_cell_angle_beta 111.665(19)
_cell_angle_gamma 90
_cell_formula_units_Z 4
_cell_length_a 11.372(2)
_cell_length_b 14.9124(13)
_cell_length_c 11.545(3)
_cell_volume 1819.540
_diffrn_ambient_temperature 223
_exptl_crystal_colour 'light yellow.'
_exptl_crystal_density_diffrn 1.272
_exptl_crystal_description Prism
_refine_ls_R_factor_gt 6.49
_refine_ls_wR_factor_gt 6.49
_cod_original_sg_symbol_H-M 'P 21/c'
_cod_database_code 1100188

loop_
_symmetry_equiv_pos_site_id
_symmetry_equiv_pos_as_xyz
1 x,y,z
2 x,1/2-y,1/2+z
3 -x,-y,-z
4 -x,-1/2+y,-1/2-z

loop_
_atom_site_label
_atom_site_type_symbol
_atom_site_fract_x
_atom_site_fract_y
_atom_site_fract_z
C1 C -0.2754(3) 0.0700(3) 0.2458(3)
C2 C -0.3082(4) 0.0119(3) 0.1276(4)
H1 H -0.33650 -0.04740 0.14320
H2 H -0.37770 0.03990 0.05930
C3 C -0.1954(4) 0.0014(3) 0.0900(4)
C4 C -0.1547(4) 0.0951(3) 0.0608(4)
H3 H -0.07610 0.08820 0.04540
H4 H -0.21950 0.11670 -0.01670
C5 C -0.1336(3) 0.1680(3) 0.1612(3)
C6 C -0.2381(3) 0.1646(3) 0.2145(3)
H5 H -0.31380 0.19300 0.15440
H6 H -0.21120 0.20080 0.29070
C7 C -0.3877(4) 0.0802(3) 0.2856(4)
H7 H -0.41100 0.02190 0.30790
H8 H -0.45870 0.10520 0.21740
H9 H -0.36550 0.12000 0.35700
C8 C -0.2295(4) -0.0568(3) -0.0303(4)
H10 H -0.29840 -0.02880 -0.09740
H11 H -0.25520 -0.11610 -0.01440
H12 H -0.15620 -0.06170 -0.05370
C9 C -0.1342(4) 0.2607(3) 0.1016(4)
H13 H -0.07380 0.26080 0.06030
H14 H -0.11110 0.30640 0.16580
H15 H -0.21820 0.27310 0.04110
C10 C -0.0930(4) -0.0470(3) 0.1981(4)
H16 H -0.11230 -0.11130 0.19230
H17 H -0.01130 -0.03940 0.18890
N1 N -0.0814(4) -0.0148(2) 0.3235(3)
H18 H -0.016(4) -0.026(3) 0.389(4)
O1 O -0.1488(2) 0.05006(19) 0.4653(3)
C11 C -0.1657(4) 0.0330(3) 0.3530(4)
C12 C -0.0066(4) 0.1589(3) 0.2631(4)
N2 N 0.0920(3) 0.1265(2) 0.2488(3)
C13 C 0.1881(4) 0.1389(3) 0.3657(4)
C14 C 0.3114(4) 0.1156(3) 0.4059(4)
H19 H 0.34560 0.08660 0.35300
C15 C 0.3878(4) 0.1367(3) 0.5318(4)
C16 C 0.5179(4) 0.1147(3) 0.5823(4)
H20 H 0.55530 0.08670 0.53150
C17 C 0.5900(4) 0.1334(3) 0.7033(5)
H21 H 0.67640 0.11830 0.73400
C18 C 0.5379(4) 0.1753(3) 0.7844(5)
H22 H 0.58900 0.18740 0.86780
C19 C 0.4155(4) 0.1971(3) 0.7404(4)
H23 H 0.38130 0.22550 0.79350
C20 C 0.3350(4) 0.1784(3) 0.6145(4)
C21 C 0.2076(4) 0.2013(3) 0.5682(4)
H24 H 0.17000 0.23020 0.61820
C22 C 0.1398(3) 0.1801(3) 0.4478(4)
O2 O 0.0133(2) 0.19455(19) 0.3790(2)

loop_
_atom_type_symbol
_atom_type_radius_bond
C 0.68
H 0.23
N 0.68
O 0.68
